data_7713464
loop_
_publ_author_name
'Yao, Zi-Jian'
'Gao, Song'
'Liu, Zhen-Jiang'
'Luo, Yu-Zhou'

_publ_section_title
;
 Half-Sandwich Iridium Complexes with Hydrazone Ligands: Preparation,
 Structure and Catalytic Synthesis of Cyanosilylethers under Air
;
_journal_name_full 'Dalton Transactions'
_journal_paper_doi 10.1039/D3DT01617J
_journal_year 2023
_chemical_formula_sum 'C25 H28 Cl Ir N2 O'
_chemical_formula_weight 600.14
_space_group_crystal_system monoclinic
_space_group_IT_number 14
_space_group_name_Hall '-P 2yn'
_space_group_name_H-M_alt 'P 1 21/n 1'
_atom_sites_solution_hydrogens geom
_audit_creation_method SHELXL-2016/6
_audit_update_record
;
2022-06-21 deposited with the CCDC.	2023-07-13 downloaded from the CCDC.
;
_cell_angle_alpha 90
_cell_angle_beta 97.7960(10)
_cell_angle_gamma 90
_cell_formula_units_Z 4
_cell_length_a 8.6120(3)
_cell_length_b 11.8772(4)
_cell_length_c 22.7340(8)
_cell_measurement_reflns_used 9976
_cell_measurement_temperature 174(2)
_cell_measurement_theta_max 59.37
_cell_measurement_theta_min 4.60
_cell_volume 2303.89(14)
_computing_cell_refinement 'Bruker SAINT'
_computing_data_collection 'Bruker APEX2'
_computing_data_reduction 'Bruker SAINT'
_computing_molecular_graphics 'Bruker SHELXTL'
_computing_publication_material 'Bruker SHELXTL'
_computing_structure_refinement 'SHELXL-2016/6 (Sheldrick, 2016)'
_computing_structure_solution 'SHELXT 2014/5 (Sheldrick, 2014)'
_diffrn_ambient_temperature 174(2)
_diffrn_measured_fraction_theta_full 0.987
_diffrn_measured_fraction_theta_max 0.989
_diffrn_measurement_device_type 'Bruker APEX-II CCD'
_diffrn_measurement_method '\f and \w scans'
_diffrn_radiation_type GaK\a
_diffrn_radiation_wavelength 1.34138
_diffrn_reflns_av_R_equivalents 0.0536
_diffrn_reflns_av_unetI/netI 0.0327
_diffrn_reflns_Laue_measured_fraction_full 0.987
_diffrn_reflns_Laue_measured_fraction_max 0.989
_diffrn_reflns_limit_h_max 11
_diffrn_reflns_limit_h_min -11
_diffrn_reflns_limit_k_max 15
_diffrn_reflns_limit_k_min -15
_diffrn_reflns_limit_l_max 29
_diffrn_reflns_limit_l_min -26
_diffrn_reflns_number 31774
_diffrn_reflns_point_group_measured_fraction_full 0.987
_diffrn_reflns_point_group_measured_fraction_max 0.989
_diffrn_reflns_theta_full 53.594
_diffrn_reflns_theta_max 58.995
_diffrn_reflns_theta_min 4.599
_exptl_absorpt_coefficient_mu 8.242
_exptl_absorpt_correction_T_max 0.752
_exptl_absorpt_correction_T_min 0.381
_exptl_absorpt_correction_type multi-scan
_exptl_absorpt_process_details sadabs
_exptl_crystal_colour yellow
_exptl_crystal_density_diffrn 1.730
_exptl_crystal_description block
_exptl_crystal_F_000 1176
_exptl_crystal_size_max 0.250
_exptl_crystal_size_mid 0.220
_exptl_crystal_size_min 0.180
_refine_diff_density_max 3.186
_refine_diff_density_min -1.026
_refine_diff_density_rms 0.136
_refine_ls_extinction_method none
_refine_ls_goodness_of_fit_ref 1.078
_refine_ls_hydrogen_treatment constr
_refine_ls_matrix_type full
_refine_ls_number_parameters 321
_refine_ls_number_reflns 4974
_refine_ls_number_restraints 253
_refine_ls_restrained_S_all 1.051
_refine_ls_R_factor_all 0.0305
_refine_ls_R_factor_gt 0.0293
_refine_ls_shift/su_max 0.003
_refine_ls_shift/su_mean 0.000
_refine_ls_structure_factor_coef Fsqd
_refine_ls_weighting_details 'w=1/[\s^2^(Fo^2^)+(0.0494P)^2^+2.1846P] where P=(Fo^2^+2Fc^2^)/3'
_refine_ls_weighting_scheme calc
_refine_ls_wR_factor_gt 0.0787
_refine_ls_wR_factor_ref 0.0797
_reflns_Friedel_coverage 0.000
_reflns_number_gt 4755
_reflns_number_total 4974
_reflns_threshold_expression 'I > 2\s(I)'
_cod_data_source_file d3dt01617j2.cif
_cod_data_source_block ga_220107a_a
_cod_original_sg_symbol_H-M 'P 21/n'
_cod_database_code 7713464
_shelx_shelxl_version_number 2016/6
_shelx_space_group_comment
; 
The symmetry employed for this shelxl refinement is uniquely defined 
by the following loop, which should always be used as a source of 
symmetry information in preference to the above space-group names. 
They are only intended as comments. 
;
_shelx_estimated_absorpt_t_min 0.232
_shelx_estimated_absorpt_t_max 0.319

loop_
_space_group_symop_operation_xyz
'x, y, z'
'-x+1/2, y+1/2, -z+1/2'
'-x, -y, -z'
'x-1/2, -y-1/2, z-1/2'

loop_
_atom_site_label
_atom_site_type_symbol
_atom_site_fract_x
_atom_site_fract_y
_atom_site_fract_z
_atom_site_U_iso_or_equiv
_atom_site_adp_type
_atom_site_occupancy
_atom_site_site_symmetry_order
_atom_site_calc_flag
_atom_site_refinement_flags_posn
_atom_site_refinement_flags_adp
_atom_site_refinement_flags_occupancy
_atom_site_disorder_assembly
_atom_site_disorder_group
Ir1 Ir 0.34077(2) 0.69229(2) 0.58032(2) 0.01918(7) Uani 1 1 d . . . . .
Cl1 Cl 0.59861(9) 0.74282(6) 0.55869(3) 0.02774(16) Uani 1 1 d . . . . .
O1 O 0.4558(3) 0.56313(17) 0.62821(10) 0.0259(5) Uani 1 1 d . . . . .
N1 N 0.4636(4) 0.6820(2) 0.70901(13) 0.0275(6) Uani 1 1 d . . . . .
N2 N 0.4026(3) 0.7624(2) 0.66613(11) 0.0224(5) Uani 1 1 d . . . . .
C1 C 0.4893(4) 0.5859(3) 0.68426(14) 0.0252(6) Uani 1 1 d D . . . .
C2 C 0.555(3) 0.4846(19) 0.7197(10) 0.025(3) Uani 0.44(5) 1 d . U P A 1
C3 C 0.527(3) 0.3767(17) 0.6986(11) 0.028(3) Uani 0.44(5) 1 d . U P A 1
H3 H 0.466802 0.364549 0.660909 0.034 Uiso 0.44(5) 1 calc R U P A 1
C4 C 0.587(3) 0.2846(18) 0.7334(11) 0.033(3) Uani 0.44(5) 1 d . U P A 1
H4 H 0.566822 0.210012 0.719342 0.040 Uiso 0.44(5) 1 calc R U P A 1
C5 C 0.676(2) 0.302(2) 0.7874(11) 0.030(3) Uani 0.44(5) 1 d . U P A 1
H5 H 0.718543 0.239766 0.810380 0.036 Uiso 0.44(5) 1 calc R U P A 1
C6 C 0.703(2) 0.409(2) 0.8081(8) 0.027(3) Uani 0.44(5) 1 d . U P A 1
H6 H 0.764341 0.419770 0.845740 0.033 Uiso 0.44(5) 1 calc R U P A 1
C7 C 0.644(3) 0.502(2) 0.7754(10) 0.032(3) Uani 0.44(5) 1 d . U P A 1
H7 H 0.662850 0.575475 0.790543 0.038 Uiso 0.44(5) 1 calc R U P A 1
C2' C 0.561(2) 0.4994(13) 0.7255(7) 0.026(3) Uani 0.56(5) 1 d DG U P A 2
C3' C 0.543(2) 0.3877(14) 0.7078(8) 0.031(3) Uani 0.56(5) 1 d G U P A 2
H3' H 0.484972 0.369628 0.670414 0.037 Uiso 0.56(5) 1 calc R U P A 2
C4' C 0.610(2) 0.3025(14) 0.7447(8) 0.033(3) Uani 0.56(5) 1 d G U P A 2
H4' H 0.597393 0.226067 0.732587 0.040 Uiso 0.56(5) 1 calc R U P A 2
C5' C 0.6948(18) 0.3289(15) 0.7993(8) 0.030(3) Uani 0.56(5) 1 d G U P A 2
H5' H 0.740483 0.270596 0.824558 0.036 Uiso 0.56(5) 1 calc R U P A 2
C6' C 0.7130(17) 0.4406(17) 0.8170(7) 0.031(3) Uani 0.56(5) 1 d G U P A 2
H6' H 0.771129 0.458686 0.854366 0.038 Uiso 0.56(5) 1 calc R U P A 2
C7' C 0.646(2) 0.5259(14) 0.7801(7) 0.029(3) Uani 0.56(5) 1 d G U P A 2
H7' H 0.658705 0.602251 0.792201 0.035 Uiso 0.56(5) 1 calc R U P A 2
C8 C 0.4316(6) 0.8820(4) 0.75427(17) 0.0460(10) Uani 1 1 d . . . . .
H8A H 0.350749 0.848225 0.775132 0.069 Uiso 1 1 calc R U . . .
H8B H 0.437067 0.963134 0.762197 0.069 Uiso 1 1 calc R U . . .
H8C H 0.533240 0.847476 0.768260 0.069 Uiso 1 1 calc R U . . .
C9 C 0.3911(4) 0.8624(3) 0.68836(14) 0.0269(7) Uani 1 1 d . . . . .
C10 C 0.3386(4) 0.9613(3) 0.65151(15) 0.0289(7) Uani 1 1 d . . . . .
C11 C 0.3941(4) 0.9818(3) 0.59804(16) 0.0322(7) Uani 1 1 d . . . . .
H11 H 0.464229 0.930287 0.583494 0.039 Uiso 1 1 calc R U . . .
C12 C 0.3461(5) 1.0790(3) 0.5656(2) 0.0413(9) Uani 1 1 d . . . . .
H12 H 0.384998 1.093788 0.529177 0.050 Uiso 1 1 calc R U . . .
C13 C 0.2426(6) 1.1534(3) 0.5862(2) 0.0516(11) Uani 1 1 d . . . . .
H13 H 0.208442 1.218211 0.563551 0.062 Uiso 1 1 calc R U . . .
C14 C 0.1887(6) 1.1330(3) 0.6400(2) 0.0549(12) Uani 1 1 d . . . . .
H14 H 0.118107 1.184422 0.654376 0.066 Uiso 1 1 calc R U . . .
C15 C 0.2371(5) 1.0387(3) 0.67272(19) 0.0393(8) Uani 1 1 d . . . . .
H15 H 0.201343 1.026229 0.709910 0.047 Uiso 1 1 calc R U . . .
C16 C 0.0988(4) 0.6467(3) 0.57232(14) 0.0244(6) Uani 1 1 d . . . . .
C17 C 0.1084(4) 0.7601(2) 0.54944(14) 0.0236(6) Uani 1 1 d . . . . .
C18 C 0.1976(4) 0.7575(3) 0.50124(14) 0.0258(7) Uani 1 1 d . . . . .
C19 C 0.2430(4) 0.6416(3) 0.49221(14) 0.0266(7) Uani 1 1 d . . . . .
C20 C 0.1786(4) 0.5740(3) 0.53520(15) 0.0258(6) Uani 1 1 d . . . . .
C21 C 0.0076(5) 0.6108(3) 0.62016(16) 0.0356(8) Uani 1 1 d . . . . .
H21A H -0.103935 0.606853 0.604325 0.053 Uiso 1 1 calc R U . . .
H21B H 0.022791 0.665412 0.652756 0.053 Uiso 1 1 calc R U . . .
H21C H 0.043835 0.536513 0.634918 0.053 Uiso 1 1 calc R U . . .
C22 C 0.0236(4) 0.8592(3) 0.57070(17) 0.0330(7) Uani 1 1 d . . . . .
H22A H 0.067065 0.928869 0.556630 0.049 Uiso 1 1 calc R U . . .
H22B H 0.036330 0.859225 0.614198 0.049 Uiso 1 1 calc R U . . .
H22C H -0.088053 0.854161 0.555185 0.049 Uiso 1 1 calc R U . . .
C23 C 0.2281(5) 0.8530(3) 0.46172(17) 0.0373(8) Uani 1 1 d . . . . .
H23A H 0.158283 0.846950 0.424054 0.056 Uiso 1 1 calc R U . . .
H23B H 0.337362 0.850303 0.454111 0.056 Uiso 1 1 calc R U . . .
H23C H 0.208712 0.924383 0.481056 0.056 Uiso 1 1 calc R U . . .
C24 C 0.3321(4) 0.6021(3) 0.44430(15) 0.0378(8) Uani 1 1 d . . . . .
H24A H 0.372872 0.526228 0.453797 0.057 Uiso 1 1 calc R U . . .
H24B H 0.419519 0.653521 0.441158 0.057 Uiso 1 1 calc R U . . .
H24C H 0.262428 0.600396 0.406461 0.057 Uiso 1 1 calc R U . . .
C25 C 0.1973(4) 0.4501(3) 0.54345(17) 0.0340(8) Uani 1 1 d . . . . .
H25A H 0.270869 0.421621 0.517681 0.051 Uiso 1 1 calc R U . . .
H25B H 0.095392 0.413274 0.533136 0.051 Uiso 1 1 calc R U . . .
H25C H 0.237802 0.433939 0.584974 0.051 Uiso 1 1 calc R U . . .

loop_
_atom_site_aniso_label
_atom_site_aniso_U_11
_atom_site_aniso_U_22
_atom_site_aniso_U_33
_atom_site_aniso_U_23
_atom_site_aniso_U_13
_atom_site_aniso_U_12
Ir1 0.02367(10) 0.01629(10) 0.01628(10) 0.00050(4) -0.00200(6) 0.00221(4)
Cl1 0.0268(4) 0.0307(4) 0.0253(4) -0.0005(3) 0.0024(3) -0.0003(3)
O1 0.0361(12) 0.0194(10) 0.0204(11) 0.0023(8) -0.0025(9) 0.0053(9)
N1 0.0376(16) 0.0272(14) 0.0156(13) 0.0036(9) -0.0037(12) 0.0003(11)
N2 0.0271(14) 0.0213(12) 0.0179(13) -0.0002(10) 0.0000(10) 0.0003(11)
C1 0.0272(15) 0.0266(15) 0.0201(14) 0.0044(12) -0.0029(12) 0.0014(12)
C2 0.028(5) 0.030(6) 0.015(5) 0.009(5) -0.004(4) 0.007(5)
C3 0.037(6) 0.022(5) 0.025(6) 0.007(4) -0.001(4) 0.004(4)
C4 0.040(6) 0.027(5) 0.029(6) 0.001(5) -0.005(5) 0.000(5)
C5 0.031(5) 0.031(6) 0.028(7) 0.010(5) 0.000(5) 0.003(5)
C6 0.027(4) 0.035(7) 0.018(5) 0.002(5) -0.003(4) -0.002(5)
C7 0.035(5) 0.029(6) 0.030(5) -0.002(5) 0.000(4) -0.002(5)
C2' 0.028(4) 0.027(5) 0.024(5) 0.004(3) 0.004(4) 0.001(4)
C3' 0.034(5) 0.037(5) 0.020(5) 0.003(4) -0.003(4) 0.004(4)
C4' 0.042(6) 0.024(5) 0.033(6) 0.007(4) -0.002(5) 0.002(4)
C5' 0.034(4) 0.032(6) 0.022(5) 0.006(4) -0.005(3) 0.001(4)
C6' 0.032(4) 0.032(6) 0.026(4) 0.003(4) -0.010(3) -0.001(4)
C7' 0.033(4) 0.030(5) 0.021(4) 0.007(4) -0.007(3) 0.001(4)
C8 0.072(3) 0.039(2) 0.0263(18) -0.0101(15) 0.0054(18) -0.0019(19)
C9 0.0359(17) 0.0239(15) 0.0208(15) -0.0028(12) 0.0041(13) -0.0025(13)
C10 0.0359(17) 0.0188(14) 0.0310(17) -0.0058(12) 0.0010(13) -0.0009(12)
C11 0.0361(18) 0.0232(15) 0.0351(18) 0.0033(13) -0.0032(14) 0.0011(13)
C12 0.049(2) 0.0258(18) 0.047(2) 0.0100(16) -0.0024(17) -0.0056(15)
C13 0.056(3) 0.0205(18) 0.072(3) 0.0076(18) -0.011(2) 0.0004(17)
C14 0.056(3) 0.0239(18) 0.083(3) -0.018(2) 0.003(2) 0.0111(17)
C15 0.041(2) 0.0294(17) 0.048(2) -0.0132(15) 0.0090(16) 0.0028(15)
C16 0.0242(15) 0.0220(15) 0.0257(15) 0.0019(12) -0.0015(12) -0.0011(12)
C17 0.0221(14) 0.0198(14) 0.0271(15) 0.0022(11) -0.0028(12) 0.0049(11)
C18 0.0271(15) 0.0266(16) 0.0207(15) 0.0054(12) -0.0077(12) 0.0037(12)
C19 0.0282(16) 0.0308(17) 0.0180(14) -0.0038(12) -0.0062(12) 0.0022(13)
C20 0.0275(15) 0.0201(14) 0.0274(16) -0.0028(11) -0.0048(12) 0.0012(12)
C21 0.0411(19) 0.0338(18) 0.0322(18) 0.0061(14) 0.0063(15) -0.0011(15)
C22 0.0302(17) 0.0245(16) 0.043(2) -0.0027(14) -0.0011(14) 0.0051(13)
C23 0.040(2) 0.040(2) 0.0299(18) 0.0152(15) -0.0014(15) -0.0022(16)
C24 0.0385(19) 0.051(2) 0.0229(16) -0.0088(15) 0.0005(14) 0.0027(16)
C25 0.0359(18) 0.0205(15) 0.042(2) -0.0033(13) -0.0093(15) 0.0013(13)

loop_
_atom_type_symbol
_atom_type_description
_atom_type_scat_dispersion_real
_atom_type_scat_dispersion_imag
_atom_type_scat_source
C C 0.0137 0.0067 'International Tables Vol C Tables 4.2.6.8 and 6.1.1.4'
H H 0.0000 0.0000 'International Tables Vol C Tables 4.2.6.8 and 6.1.1.4'
Cl Cl 0.3281 0.5435 'International Tables Vol C Tables 4.2.6.8 and 6.1.1.4'
Ir Ir -5.7005 5.2682 'International Tables Vol C Tables 4.2.6.8 and 6.1.1.4'
N N 0.0241 0.0134 'International Tables Vol C Tables 4.2.6.8 and 6.1.1.4'
O O 0.0389 0.0241 'International Tables Vol C Tables 4.2.6.8 and 6.1.1.4'

loop_
_geom_angle_atom_site_label_1
_geom_angle_atom_site_label_2
_geom_angle_atom_site_label_3
_geom_angle
_geom_angle_site_symmetry_1
_geom_angle_site_symmetry_3
_geom_angle_publ_flag
O1 Ir1 N2 76.32(9) . . ?
O1 Ir1 C16 104.50(11) . . ?
N2 Ir1 C16 107.33(11) . . ?
O1 Ir1 C20 90.02(11) . . ?
N2 Ir1 C20 139.82(12) . . ?
C16 Ir1 C20 39.48(12) . . ?
O1 Ir1 C19 112.58(11) . . ?
N2 Ir1 C19 169.71(11) . . ?
C16 Ir1 C19 66.16(13) . . ?
C20 Ir1 C19 39.01(13) . . ?
O1 Ir1 C18 151.61(11) . . ?
N2 Ir1 C18 131.48(12) . . ?
C16 Ir1 C18 65.39(12) . . ?
C20 Ir1 C18 65.08(12) . . ?
C19 Ir1 C18 39.19(13) . . ?
O1 Ir1 C17 143.17(11) . . ?
N2 Ir1 C17 104.80(11) . . ?
C16 Ir1 C17 39.21(11) . . ?
C20 Ir1 C17 65.06(11) . . ?
C19 Ir1 C17 65.03(12) . . ?
C18 Ir1 C17 38.03(13) . . ?
O1 Ir1 Cl1 84.44(7) . . ?
N2 Ir1 Cl1 88.09(7) . . ?
C16 Ir1 Cl1 163.52(9) . . ?
C20 Ir1 Cl1 128.56(9) . . ?
C19 Ir1 Cl1 97.73(9) . . ?
C18 Ir1 Cl1 100.17(9) . . ?
C17 Ir1 Cl1 132.15(9) . . ?
C1 O1 Ir1 113.09(19) . . ?
C1 N1 N2 111.3(3) . . ?
C9 N2 N1 113.0(3) . . ?
C9 N2 Ir1 133.9(2) . . ?
N1 N2 Ir1 113.06(18) . . ?
O1 C1 N1 125.3(3) . . ?
O1 C1 C2' 120.0(8) . . ?
N1 C1 C2' 114.7(8) . . ?
O1 C1 C2 112.0(10) . . ?
N1 C1 C2 122.6(11) . . ?
C3 C2 C7 119.8(10) . . ?
C3 C2 C1 121.1(14) . . ?
C7 C2 C1 119.1(16) . . ?
C2 C3 C4 119.5(13) . . ?
C2 C3 H3 120.3 . . ?
C4 C3 H3 120.3 . . ?
C5 C4 C3 120.3(13) . . ?
C5 C4 H4 119.9 . . ?
C3 C4 H4 119.9 . . ?
C6 C5 C4 120.0(10) . . ?
C6 C5 H5 120.0 . . ?
C4 C5 H5 120.0 . . ?
C5 C6 C7 121.3(11) . . ?
C5 C6 H6 119.4 . . ?
C7 C6 H6 119.4 . . ?
C6 C7 C2 119.1(13) . . ?
C6 C7 H7 120.4 . . ?
C2 C7 H7 120.4 . . ?
C3' C2' C7' 120.0 . . ?
C3' C2' C1 117.5(9) . . ?
C7' C2' C1 122.5(9) . . ?
C2' C3' C4' 120.0 . . ?
C2' C3' H3' 120.0 . . ?
C4' C3' H3' 120.0 . . ?
C5' C4' C3' 120.0 . . ?
C5' C4' H4' 120.0 . . ?
C3' C4' H4' 120.0 . . ?
C4' C5' C6' 120.0 . . ?
C4' C5' H5' 120.0 . . ?
C6' C5' H5' 120.0 . . ?
C7' C6' C5' 120.0 . . ?
C7' C6' H6' 120.0 . . ?
C5' C6' H6' 120.0 . . ?
C6' C7' C2' 120.0 . . ?
C6' C7' H7' 120.0 . . ?
C2' C7' H7' 120.0 . . ?
C9 C8 H8A 109.5 . . ?
C9 C8 H8B 109.5 . . ?
H8A C8 H8B 109.5 . . ?
C9 C8 H8C 109.5 . . ?
H8A C8 H8C 109.5 . . ?
H8B C8 H8C 109.5 . . ?
N2 C9 C10 122.6(3) . . ?
N2 C9 C8 120.5(3) . . ?
C10 C9 C8 116.8(3) . . ?
C11 C10 C15 119.5(3) . . ?
C11 C10 C9 121.4(3) . . ?
C15 C10 C9 119.0(3) . . ?
C10 C11 C12 119.6(4) . . ?
C10 C11 H11 120.2 . . ?
C12 C11 H11 120.2 . . ?
C13 C12 C11 120.4(4) . . ?
C13 C12 H12 119.8 . . ?
C11 C12 H12 119.8 . . ?
C12 C13 C14 119.7(4) . . ?
C12 C13 H13 120.1 . . ?
C14 C13 H13 120.1 . . ?
C15 C14 C13 120.3(4) . . ?
C15 C14 H14 119.8 . . ?
C13 C14 H14 119.8 . . ?
C14 C15 C10 120.4(4) . . ?
C14 C15 H15 119.8 . . ?
C10 C15 H15 119.8 . . ?
C20 C16 C17 106.9(3) . . ?
C20 C16 C21 126.6(3) . . ?
C17 C16 C21 126.2(3) . . ?
C20 C16 Ir1 70.43(18) . . ?
C17 C16 Ir1 72.12(17) . . ?
C21 C16 Ir1 128.0(2) . . ?
C18 C17 C16 108.6(3) . . ?
C18 C17 C22 127.2(3) . . ?
C16 C17 C22 124.0(3) . . ?
C18 C17 Ir1 70.83(17) . . ?
C16 C17 Ir1 68.67(16) . . ?
C22 C17 Ir1 130.6(2) . . ?
C17 C18 C19 108.3(3) . . ?
C17 C18 C23 127.2(3) . . ?
C19 C18 C23 124.2(3) . . ?
C17 C18 Ir1 71.13(17) . . ?
C19 C18 Ir1 69.34(15) . . ?
C23 C18 Ir1 129.8(2) . . ?
C20 C19 C18 107.3(3) . . ?
C20 C19 C24 127.4(3) . . ?
C18 C19 C24 125.2(3) . . ?
C20 C19 Ir1 70.15(17) . . ?
C18 C19 Ir1 71.46(16) . . ?
C24 C19 Ir1 126.4(2) . . ?
C19 C20 C16 108.8(3) . . ?
C19 C20 C25 126.5(3) . . ?
C16 C20 C25 124.6(3) . . ?
C19 C20 Ir1 70.85(17) . . ?
C16 C20 Ir1 70.09(17) . . ?
C25 C20 Ir1 122.4(2) . . ?
C16 C21 H21A 109.5 . . ?
C16 C21 H21B 109.5 . . ?
H21A C21 H21B 109.5 . . ?
C16 C21 H21C 109.5 . . ?
H21A C21 H21C 109.5 . . ?
H21B C21 H21C 109.5 . . ?
C17 C22 H22A 109.5 . . ?
C17 C22 H22B 109.5 . . ?
H22A C22 H22B 109.5 . . ?
C17 C22 H22C 109.5 . . ?
H22A C22 H22C 109.5 . . ?
H22B C22 H22C 109.5 . . ?
C18 C23 H23A 109.5 . . ?
C18 C23 H23B 109.5 . . ?
H23A C23 H23B 109.5 . . ?
C18 C23 H23C 109.5 . . ?
H23A C23 H23C 109.5 . . ?
H23B C23 H23C 109.5 . . ?
C19 C24 H24A 109.5 . . ?
C19 C24 H24B 109.5 . . ?
H24A C24 H24B 109.5 . . ?
C19 C24 H24C 109.5 . . ?
H24A C24 H24C 109.5 . . ?
H24B C24 H24C 109.5 . . ?
C20 C25 H25A 109.5 . . ?
C20 C25 H25B 109.5 . . ?
H25A C25 H25B 109.5 . . ?
C20 C25 H25C 109.5 . . ?
H25A C25 H25C 109.5 . . ?
H25B C25 H25C 109.5 . . ?

loop_
_geom_bond_atom_site_label_1
_geom_bond_atom_site_label_2
_geom_bond_distance
_geom_bond_site_symmetry_2
_geom_bond_publ_flag
Ir1 O1 2.056(2) . ?
Ir1 N2 2.122(2) . ?
Ir1 C16 2.137(3) . ?
Ir1 C20 2.142(3) . ?
Ir1 C19 2.151(3) . ?
Ir1 C18 2.179(3) . ?
Ir1 C17 2.183(3) . ?
Ir1 Cl1 2.4144(8) . ?
O1 C1 1.296(4) . ?
N1 C1 1.305(4) . ?
N1 N2 1.415(4) . ?
N2 C9 1.299(4) . ?
C1 C2' 1.469(11) . ?
C1 C2 1.515(16) . ?
C2 C3 1.38(2) . ?
C2 C7 1.400(17) . ?
C3 C4 1.407(15) . ?
C3 H3 0.9500 . ?
C4 C5 1.37(2) . ?
C4 H4 0.9500 . ?
C5 C6 1.359(16) . ?
C5 H5 0.9500 . ?
C6 C7 1.390(18) . ?
C6 H6 0.9500 . ?
C7 H7 0.9500 . ?
C2' C3' 1.389(6) . ?
C2' C7' 1.389(6) . ?
C3' C4' 1.389(6) . ?
C3' H3' 0.9500 . ?
C4' C5' 1.389(6) . ?
C4' H4' 0.9500 . ?
C5' C6' 1.389(6) . ?
C5' H5' 0.9500 . ?
C6' C7' 1.389(6) . ?
C6' H6' 0.9500 . ?
C7' H7' 0.9500 . ?
C8 C9 1.510(5) . ?
C8 H8A 0.9800 . ?
C8 H8B 0.9800 . ?
C8 H8C 0.9800 . ?
C9 C10 1.478(5) . ?
C10 C11 1.387(5) . ?
C10 C15 1.399(5) . ?
C11 C12 1.402(5) . ?
C11 H11 0.9500 . ?
C12 C13 1.381(7) . ?
C12 H12 0.9500 . ?
C13 C14 1.388(7) . ?
C13 H13 0.9500 . ?
C14 C15 1.377(6) . ?
C14 H14 0.9500 . ?
C15 H15 0.9500 . ?
C16 C20 1.445(4) . ?
C16 C17 1.450(4) . ?
C16 C21 1.488(5) . ?
C17 C18 1.422(5) . ?
C17 C22 1.499(4) . ?
C18 C19 1.453(5) . ?
C18 C23 1.492(5) . ?
C19 C20 1.433(5) . ?
C19 C24 1.491(5) . ?
C20 C25 1.490(4) . ?
C21 H21A 0.9800 . ?
C21 H21B 0.9800 . ?
C21 H21C 0.9800 . ?
C22 H22A 0.9800 . ?
C22 H22B 0.9800 . ?
C22 H22C 0.9800 . ?
C23 H23A 0.9800 . ?
C23 H23B 0.9800 . ?
C23 H23C 0.9800 . ?
C24 H24A 0.9800 . ?
C24 H24B 0.9800 . ?
C24 H24C 0.9800 . ?
C25 H25A 0.9800 . ?
C25 H25B 0.9800 . ?
C25 H25C 0.9800 . ?

loop_
_geom_torsion_atom_site_label_1
_geom_torsion_atom_site_label_2
_geom_torsion_atom_site_label_3
_geom_torsion_atom_site_label_4
_geom_torsion
_geom_torsion_site_symmetry_1
_geom_torsion_site_symmetry_2
_geom_torsion_site_symmetry_3
_geom_torsion_site_symmetry_4
_geom_torsion_publ_flag
C1 N1 N2 C9 -173.2(3) . . . . ?
C1 N1 N2 Ir1 9.3(3) . . . . ?
Ir1 O1 C1 N1 -4.0(4) . . . . ?
Ir1 O1 C1 C2' 175.5(11) . . . . ?
Ir1 O1 C1 C2 172.8(13) . . . . ?
N2 N1 C1 O1 -3.7(5) . . . . ?
N2 N1 C1 C2' 176.7(10) . . . . ?
N2 N1 C1 C2 179.8(14) . . . . ?
O1 C1 C2 C3 -22(2) . . . . ?
N1 C1 C2 C3 154.8(12) . . . . ?
O1 C1 C2 C7 159.1(12) . . . . ?
N1 C1 C2 C7 -24(2) . . . . ?
C7 C2 C3 C4 0.0(15) . . . . ?
C1 C2 C3 C4 -179(2) . . . . ?
C2 C3 C4 C5 -1.0(16) . . . . ?
C3 C4 C5 C6 1.2(18) . . . . ?
C4 C5 C6 C7 -0.4(17) . . . . ?
C5 C6 C7 C2 -0.6(16) . . . . ?
C3 C2 C7 C6 0.8(15) . . . . ?
C1 C2 C7 C6 180(2) . . . . ?
O1 C1 C2' C3' -21.3(14) . . . . ?
N1 C1 C2' C3' 158.3(7) . . . . ?
O1 C1 C2' C7' 158.0(8) . . . . ?
N1 C1 C2' C7' -22.4(15) . . . . ?
C7' C2' C3' C4' 0.0 . . . . ?
C1 C2' C3' C4' 179.4(17) . . . . ?
C2' C3' C4' C5' 0.0 . . . . ?
C3' C4' C5' C6' 0.0 . . . . ?
C4' C5' C6' C7' 0.0 . . . . ?
C5' C6' C7' C2' 0.0 . . . . ?
C3' C2' C7' C6' 0.0 . . . . ?
C1 C2' C7' C6' -179.4(18) . . . . ?
N1 N2 C9 C10 176.5(3) . . . . ?
Ir1 N2 C9 C10 -6.6(5) . . . . ?
N1 N2 C9 C8 -3.5(5) . . . . ?
Ir1 N2 C9 C8 173.4(3) . . . . ?
N2 C9 C10 C11 -44.2(5) . . . . ?
C8 C9 C10 C11 135.9(4) . . . . ?
N2 C9 C10 C15 139.2(4) . . . . ?
C8 C9 C10 C15 -40.7(5) . . . . ?
C15 C10 C11 C12 -0.9(5) . . . . ?
C9 C10 C11 C12 -177.5(3) . . . . ?
C10 C11 C12 C13 -0.8(6) . . . . ?
C11 C12 C13 C14 1.5(6) . . . . ?
C12 C13 C14 C15 -0.5(7) . . . . ?
C13 C14 C15 C10 -1.3(6) . . . . ?
C11 C10 C15 C14 1.9(6) . . . . ?
C9 C10 C15 C14 178.6(4) . . . . ?
C20 C16 C17 C18 -2.5(3) . . . . ?
C21 C16 C17 C18 -175.8(3) . . . . ?
Ir1 C16 C17 C18 59.8(2) . . . . ?
C20 C16 C17 C22 172.3(3) . . . . ?
C21 C16 C17 C22 -1.0(5) . . . . ?
Ir1 C16 C17 C22 -125.5(3) . . . . ?
C20 C16 C17 Ir1 -62.2(2) . . . . ?
C21 C16 C17 Ir1 124.4(3) . . . . ?
C16 C17 C18 C19 1.2(3) . . . . ?
C22 C17 C18 C19 -173.4(3) . . . . ?
Ir1 C17 C18 C19 59.6(2) . . . . ?
C16 C17 C18 C23 175.4(3) . . . . ?
C22 C17 C18 C23 0.8(5) . . . . ?
Ir1 C17 C18 C23 -126.2(3) . . . . ?
C16 C17 C18 Ir1 -58.5(2) . . . . ?
C22 C17 C18 Ir1 127.0(3) . . . . ?
C17 C18 C19 C20 0.6(3) . . . . ?
C23 C18 C19 C20 -173.8(3) . . . . ?
Ir1 C18 C19 C20 61.3(2) . . . . ?
C17 C18 C19 C24 177.3(3) . . . . ?
C23 C18 C19 C24 2.9(5) . . . . ?
Ir1 C18 C19 C24 -122.0(3) . . . . ?
C17 C18 C19 Ir1 -60.7(2) . . . . ?
C23 C18 C19 Ir1 124.8(3) . . . . ?
C18 C19 C20 C16 -2.1(3) . . . . ?
C24 C19 C20 C16 -178.7(3) . . . . ?
Ir1 C19 C20 C16 60.0(2) . . . . ?
C18 C19 C20 C25 -178.8(3) . . . . ?
C24 C19 C20 C25 4.6(5) . . . . ?
Ir1 C19 C20 C25 -116.6(3) . . . . ?
C18 C19 C20 Ir1 -62.2(2) . . . . ?
C24 C19 C20 Ir1 121.2(3) . . . . ?
C17 C16 C20 C19 2.8(3) . . . . ?
C21 C16 C20 C19 176.1(3) . . . . ?
Ir1 C16 C20 C19 -60.5(2) . . . . ?
C17 C16 C20 C25 179.6(3) . . . . ?
C21 C16 C20 C25 -7.1(5) . . . . ?
Ir1 C16 C20 C25 116.2(3) . . . . ?
C17 C16 C20 Ir1 63.4(2) . . . . ?
C21 C16 C20 Ir1 -123.4(3) . . . . ?
